data_7025994
loop_
_publ_author_name
'Mullice, Lucy A.'
'Pope, Simon J. A.'

_publ_section_title
;
 The development of responsive, luminescent lifetime probes based upon
 axially functionalised fac-[Re(CO)3(di-imine)(L)]+ complexes.
;
_journal_issue 25
_journal_name_full 'Dalton transactions (Cambridge, England : 2003)'
_journal_page_first 5908
_journal_page_last 5917
_journal_paper_doi 10.1039/c0dt00109k
_journal_volume 39
_journal_year 2010
_chemical_formula_moiety 'C33 H28 N4 O3 Re S2, C F3 S O3'
_chemical_formula_sum 'C34 H28 F3 N4 O6 Re S3'
_chemical_formula_weight 927.98
_chemical_name_systematic
;
?
;
_space_group_IT_number 14
_symmetry_cell_setting monoclinic
_symmetry_space_group_name_Hall '-P 2yn'
_symmetry_space_group_name_H-M 'P 1 21/n 1'
_atom_sites_solution_hydrogens geom
_atom_sites_solution_primary direct
_atom_sites_solution_secondary difmap
_audit_creation_method SHELXL-97
_cell_angle_alpha 90.00
_cell_angle_beta 103.6000(10)
_cell_angle_gamma 90.00
_cell_formula_units_Z 4
_cell_length_a 14.6110(4)
_cell_length_b 13.6180(4)
_cell_length_c 18.0200(5)
_cell_measurement_reflns_used 4496
_cell_measurement_temperature 150(2)
_cell_measurement_theta_max 27.50
_cell_measurement_theta_min 2.54
_cell_volume 3484.95(17)
_computing_cell_refinement DENZO/SCALEPACK
_computing_data_collection 'COLLECT,Nonius BV, 1997-2001'
_computing_data_reduction DENZO/SCALEPACK
_computing_structure_refinement SHELXL-97
_computing_structure_solution SHELXs-97
_diffrn_ambient_temperature 150(2)
_diffrn_measured_fraction_theta_full 0.989
_diffrn_measured_fraction_theta_max 0.989
_diffrn_measurement_device_type 'Nonius KappaCCD'
_diffrn_measurement_method 'CCD scans'
_diffrn_radiation_monochromator graphite
_diffrn_radiation_source 'fine-focus sealed tube'
_diffrn_radiation_type MoK\a
_diffrn_radiation_wavelength 0.71073
_diffrn_reflns_av_R_equivalents 0.0680
_diffrn_reflns_av_sigmaI/netI 0.1010
_diffrn_reflns_limit_h_max 18
_diffrn_reflns_limit_h_min -18
_diffrn_reflns_limit_k_max 17
_diffrn_reflns_limit_k_min -13
_diffrn_reflns_limit_l_max 23
_diffrn_reflns_limit_l_min -23
_diffrn_reflns_number 14284
_diffrn_reflns_theta_full 27.50
_diffrn_reflns_theta_max 27.50
_diffrn_reflns_theta_min 2.54
_exptl_absorpt_coefficient_mu 3.734
_exptl_absorpt_correction_T_max 0.8650
_exptl_absorpt_correction_T_min 0.3166
_exptl_absorpt_correction_type empirical
_exptl_absorpt_process_details Denzo/Scalepack
_exptl_crystal_colour colourless
_exptl_crystal_density_diffrn 1.769
_exptl_crystal_density_method 'not measured'
_exptl_crystal_description plate
_exptl_crystal_F_000 1832
_exptl_crystal_size_max 0.40
_exptl_crystal_size_mid 0.20
_exptl_crystal_size_min 0.04
_refine_diff_density_max 0.971
_refine_diff_density_min -1.562
_refine_diff_density_rms 0.154
_refine_ls_extinction_method none
_refine_ls_goodness_of_fit_ref 1.015
_refine_ls_hydrogen_treatment constr
_refine_ls_matrix_type full
_refine_ls_number_parameters 462
_refine_ls_number_reflns 7920
_refine_ls_number_restraints 0
_refine_ls_restrained_S_all 1.015
_refine_ls_R_factor_all 0.1183
_refine_ls_R_factor_gt 0.0542
_refine_ls_shift/su_max 0.001
_refine_ls_shift/su_mean 0.000
_refine_ls_structure_factor_coef Fsqd
_refine_ls_weighting_details 'calc w=1/[\s^2^(Fo^2^)+(0.0553P)^2^+0.0000P] where P=(Fo^2^+2Fc^2^)/3'
_refine_ls_weighting_scheme calc
_refine_ls_wR_factor_gt 0.1114
_refine_ls_wR_factor_ref 0.1317
_reflns_number_gt 4496
_reflns_number_total 7920
_reflns_threshold_expression >2sigma(I)
_cod_data_source_file c0dt00109k.txt
_cod_data_source_block sjp0920
_cod_depositor_comments
;
The following automatic conversions were performed:

'_symmetry_cell_setting' value 'Monoclinic' changed to 'monoclinic'
according to /home/saulius/struct/CIF-dictionaries/cif_core.dic
dictionary named 'cif_core.dic' version 2.4.2 from
2011-04-26.

'_exptl_absorpt_correction_type' value 'Empirical'
changed to 'empirical' according to
/home/saulius/struct/CIF-dictionaries/cif_core.dic dictionary named
'cif_core.dic' version 2.4.2 from 2011-04-26.

Automatic conversion script
Id: cif_fix_values 1891 2012-01-12 08:04:46Z andrius 
;
_cod_original_sg_symbol_H-M P21/n
_cod_database_code 7025994

loop_
_symmetry_equiv_pos_as_xyz
'x, y, z'
'-x+1/2, y+1/2, -z+1/2'
'-x, -y, -z'
'x-1/2, -y-1/2, z-1/2'

loop_
_atom_site_label
_atom_site_type_symbol
_atom_site_fract_x
_atom_site_fract_y
_atom_site_fract_z
_atom_site_U_iso_or_equiv
_atom_site_adp_type
_atom_site_occupancy
_atom_site_symmetry_multiplicity
_atom_site_calc_flag
_atom_site_refinement_flags
C1 C 0.4355(6) 0.1174(5) 0.1652(4) 0.046(2) Uani 1 1 d .
H1A H 0.3958 0.1746 0.1684 0.068 Uiso 1 1 calc R
H1B H 0.4030 0.0742 0.1239 0.068 Uiso 1 1 calc R
H1C H 0.4951 0.1394 0.1549 0.068 Uiso 1 1 calc R
C2 C 0.4544(5) 0.0630(5) 0.2387(4) 0.0353(17) Uani 1 1 d .
C3 C 0.4093(5) -0.0270(5) 0.2418(4) 0.0367(18) Uani 1 1 d .
H3 H 0.3633 -0.0490 0.1986 0.044 Uiso 1 1 calc R
C4 C 0.4299(6) -0.0831(5) 0.3052(5) 0.043(2) Uani 1 1 d .
H4 H 0.3981 -0.1435 0.3071 0.052 Uiso 1 1 calc R
C5 C 0.5002(5) -0.0505(5) 0.3695(4) 0.0350(18) Uani 1 1 d .
C6 C 0.5392(5) 0.0425(5) 0.3650(4) 0.0312(16) Uani 1 1 d .
C7 C 0.6071(5) 0.0783(5) 0.4287(4) 0.0325(16) Uani 1 1 d .
C8 C 0.6366(5) 0.0198(5) 0.4940(4) 0.0395(18) Uani 1 1 d .
C9 C 0.5951(6) -0.0746(5) 0.4958(5) 0.045(2) Uani 1 1 d .
H9 H 0.6143 -0.1145 0.5400 0.054 Uiso 1 1 calc R
C10 C 0.5303(6) -0.1078(5) 0.4372(5) 0.049(2) Uani 1 1 d .
H10 H 0.5034 -0.1708 0.4401 0.059 Uiso 1 1 calc R
C11 C 0.7037(6) 0.0597(6) 0.5552(5) 0.053(2) Uani 1 1 d .
H11 H 0.7225 0.0241 0.6017 0.063 Uiso 1 1 calc R
C12 C 0.7414(6) 0.1477(6) 0.5484(5) 0.053(2) Uani 1 1 d .
H12 H 0.7870 0.1743 0.5900 0.063 Uiso 1 1 calc R
C13 C 0.7146(6) 0.2004(6) 0.4811(5) 0.0439(19) Uani 1 1 d .
C14 C 0.7679(6) 0.2949(7) 0.4741(5) 0.063(2) Uani 1 1 d .
H14A H 0.7818 0.2978 0.4235 0.094 Uiso 1 1 calc R
H14B H 0.8270 0.2960 0.5135 0.094 Uiso 1 1 calc R
H14C H 0.7293 0.3515 0.4808 0.094 Uiso 1 1 calc R
C15 C 0.5112(5) 0.3112(5) 0.2257(5) 0.0372(18) Uani 1 1 d .
C16 C 0.6778(5) 0.2092(5) 0.2665(4) 0.0348(17) Uani 1 1 d .
C17 C 0.6341(5) 0.3755(5) 0.3368(5) 0.0414(19) Uani 1 1 d .
C18 C 0.3744(5) 0.2596(4) 0.3417(4) 0.0332(16) Uani 1 1 d .
H18 H 0.3602 0.2251 0.2946 0.040 Uiso 1 1 calc R
C19 C 0.3018(5) 0.2865(5) 0.3734(4) 0.0332(17) Uani 1 1 d .
H19 H 0.2389 0.2704 0.3481 0.040 Uiso 1 1 calc R
C20 C 0.3184(5) 0.3360(4) 0.4409(4) 0.0330(17) Uani 1 1 d .
C21 C 0.4102(5) 0.3572(5) 0.4761(4) 0.0373(18) Uani 1 1 d .
H21 H 0.4244 0.3913 0.5234 0.045 Uiso 1 1 calc R
C22 C 0.4828(5) 0.3285(5) 0.4423(4) 0.0368(18) Uani 1 1 d .
H22 H 0.5460 0.3430 0.4674 0.044 Uiso 1 1 calc R
C23 C 0.2381(5) 0.3678(5) 0.4768(5) 0.0411(19) Uani 1 1 d .
H23A H 0.2645 0.4044 0.5245 0.049 Uiso 1 1 calc R
H23B H 0.1955 0.4126 0.4413 0.049 Uiso 1 1 calc R
C24 C 0.2388(5) 0.2288(5) 0.5604(5) 0.044(2) Uani 1 1 d .
H24A H 0.2415 0.2670 0.6077 0.053 Uiso 1 1 calc R
H24B H 0.3040 0.2196 0.5547 0.053 Uiso 1 1 calc R
C25 C 0.1937(5) 0.1289(5) 0.5665(5) 0.046(2) Uani 1 1 d .
C26 C 0.1377(4) 0.0727(4) 0.5082(4) 0.0308(17) Uani 1 1 d .
H26 H 0.1173 0.0903 0.4559 0.037 Uiso 1 1 calc R
C27 C 0.1166(6) -0.0190(6) 0.5438(6) 0.062(3) Uani 1 1 d .
H27 H 0.0800 -0.0699 0.5152 0.074 Uiso 1 1 calc R
C28 C 0.1523(6) -0.0262(6) 0.6190(7) 0.068(3) Uani 1 1 d .
H28 H 0.1427 -0.0809 0.6490 0.081 Uiso 1 1 calc R
C29 C 0.0914(5) 0.3140(6) 0.5069(5) 0.047(2) Uani 1 1 d .
H29A H 0.1006 0.3728 0.5401 0.057 Uiso 1 1 calc R
H29B H 0.0660 0.2610 0.5339 0.057 Uiso 1 1 calc R
C30 C 0.0219(5) 0.3371(5) 0.4346(5) 0.051(2) Uani 1 1 d .
C31 C -0.0456(5) 0.4128(6) 0.4198(6) 0.057(2) Uani 1 1 d .
H31 H -0.0529 0.4625 0.4550 0.068 Uiso 1 1 calc R
C32 C -0.1010(6) 0.4036(7) 0.3442(7) 0.073(3) Uani 1 1 d .
H32 H -0.1503 0.4481 0.3232 0.088 Uiso 1 1 calc R
C33 C -0.0784(6) 0.3259(8) 0.3035(6) 0.078(3) Uani 1 1 d .
H33 H -0.1094 0.3105 0.2524 0.094 Uiso 1 1 calc R
C34 C 0.1234(7) 0.0491(6) 0.2188(6) 0.057(2) Uani 1 1 d .
O1 O 0.4753(4) 0.3522(4) 0.1702(3) 0.0522(15) Uani 1 1 d .
O2 O 0.7330(4) 0.1820(4) 0.2364(3) 0.0525(15) Uani 1 1 d .
O3 O 0.6640(4) 0.4535(4) 0.3450(3) 0.0592(17) Uani 1 1 d .
O4 O 0.0790(5) 0.1818(5) 0.1192(5) 0.114(3) Uani 1 1 d .
O5 O 0.1939(6) 0.0664(4) 0.1040(4) 0.104(3) Uani 1 1 d .
O6 O 0.2297(4) 0.1918(4) 0.2002(3) 0.0697(18) Uani 1 1 d .
S1 S 0.21647(19) 0.07334(18) 0.65452(16) 0.0727(8) Uani 1 1 d .
S2 S 0.0129(2) 0.26058(16) 0.35739(17) 0.0697(7) Uani 1 1 d .
S3 S 0.16131(15) 0.13048(13) 0.15301(12) 0.0473(5) Uani 1 1 d .
Re1 Re 0.579319(18) 0.247306(19) 0.315933(15) 0.03098(11) Uani 1 1 d .
N1 N 0.5150(4) 0.0996(4) 0.3004(3) 0.0300(13) Uani 1 1 d .
N2 N 0.6467(4) 0.1696(4) 0.4225(3) 0.0324(14) Uani 1 1 d .
N3 N 0.4651(4) 0.2801(4) 0.3742(3) 0.0281(13) Uani 1 1 d .
N4 N 0.1834(4) 0.2829(4) 0.4942(4) 0.0422(16) Uani 1 1 d .
F1 F 0.0532(4) -0.0079(4) 0.1852(3) 0.0843(18) Uani 1 1 d .
F2 F 0.0987(6) 0.0928(5) 0.2732(4) 0.138(3) Uani 1 1 d .
F3 F 0.1898(5) -0.0138(5) 0.2485(4) 0.122(2) Uani 1 1 d .

loop_
_atom_site_aniso_label
_atom_site_aniso_U_11
_atom_site_aniso_U_22
_atom_site_aniso_U_33
_atom_site_aniso_U_23
_atom_site_aniso_U_13
_atom_site_aniso_U_12
C1 0.058(5) 0.034(4) 0.038(5) -0.001(3) -0.001(4) -0.003(4)
C2 0.041(4) 0.039(4) 0.028(4) -0.003(3) 0.012(4) 0.002(3)
C3 0.042(5) 0.032(4) 0.036(5) -0.001(3) 0.009(4) -0.003(3)
C4 0.060(6) 0.029(4) 0.046(5) -0.012(4) 0.022(5) 0.002(4)
C5 0.037(4) 0.032(4) 0.040(5) 0.005(3) 0.018(4) 0.005(3)
C6 0.033(4) 0.032(4) 0.032(4) 0.003(3) 0.013(4) 0.014(3)
C7 0.038(4) 0.039(4) 0.020(4) 0.004(3) 0.005(3) 0.014(3)
C8 0.037(4) 0.051(5) 0.034(5) 0.002(4) 0.013(4) 0.010(4)
C9 0.053(5) 0.045(5) 0.037(5) 0.018(4) 0.014(4) 0.020(4)
C10 0.068(6) 0.037(4) 0.049(6) 0.011(4) 0.028(5) 0.019(4)
C11 0.044(5) 0.074(6) 0.037(5) 0.015(5) 0.003(4) 0.033(5)
C12 0.046(5) 0.068(6) 0.035(5) -0.006(4) -0.012(4) 0.005(4)
C13 0.043(5) 0.051(5) 0.036(5) -0.008(4) 0.006(4) 0.007(4)
C14 0.054(6) 0.084(6) 0.040(6) -0.012(5) -0.006(5) -0.019(5)
C15 0.029(4) 0.042(4) 0.043(5) 0.005(4) 0.013(4) 0.002(3)
C16 0.031(4) 0.033(3) 0.034(5) -0.001(3) -0.005(4) 0.004(3)
C17 0.029(4) 0.045(4) 0.050(5) 0.002(4) 0.008(4) 0.007(4)
C18 0.035(4) 0.027(3) 0.035(4) 0.004(3) 0.003(3) 0.000(3)
C19 0.030(4) 0.026(3) 0.039(5) 0.003(3) 0.000(4) 0.003(3)
C20 0.038(4) 0.026(3) 0.034(5) 0.007(3) 0.007(4) 0.005(3)
C21 0.046(5) 0.032(4) 0.034(5) -0.003(3) 0.011(4) 0.005(3)
C22 0.038(4) 0.031(4) 0.037(5) 0.004(3) 0.002(4) 0.001(3)
C23 0.037(4) 0.034(4) 0.056(5) -0.002(4) 0.018(4) 0.004(3)
C24 0.038(4) 0.054(5) 0.040(5) -0.004(4) 0.008(4) 0.007(3)
C25 0.047(5) 0.039(4) 0.062(6) 0.021(4) 0.031(5) 0.018(4)
C26 0.021(3) 0.018(3) 0.053(5) 0.002(3) 0.007(3) -0.002(3)
C27 0.045(6) 0.051(5) 0.085(8) -0.002(5) 0.006(6) 0.006(4)
C28 0.051(6) 0.048(5) 0.106(9) 0.016(6) 0.023(6) 0.005(4)
C29 0.040(5) 0.046(5) 0.059(6) 0.012(4) 0.019(5) 0.009(4)
C30 0.038(5) 0.046(4) 0.076(7) 0.006(4) 0.028(5) -0.004(4)
C31 0.034(5) 0.053(5) 0.074(7) 0.002(5) -0.007(5) 0.006(4)
C32 0.040(6) 0.076(7) 0.105(10) 0.015(6) 0.018(6) 0.006(5)
C33 0.043(6) 0.100(8) 0.078(8) 0.025(7) -0.011(6) -0.027(6)
C34 0.062(6) 0.046(5) 0.065(7) -0.012(5) 0.023(6) 0.000(5)
O1 0.052(4) 0.049(3) 0.050(4) 0.018(3) 0.002(3) 0.000(3)
O2 0.049(4) 0.065(4) 0.049(4) 0.009(3) 0.023(3) 0.017(3)
O3 0.057(4) 0.038(3) 0.081(5) -0.003(3) 0.011(3) -0.012(3)
O4 0.084(5) 0.068(5) 0.151(8) 0.044(5) -0.052(5) -0.003(4)
O5 0.181(8) 0.066(4) 0.096(6) -0.038(4) 0.093(6) -0.055(5)
O6 0.067(4) 0.068(4) 0.065(5) -0.013(3) -0.003(4) -0.027(3)
S1 0.0778(18) 0.0695(15) 0.075(2) 0.0193(14) 0.0255(16) 0.0116(13)
S2 0.0774(17) 0.0586(15) 0.0726(18) 0.0030(13) 0.0165(15) -0.0025(12)
S3 0.0583(14) 0.0346(10) 0.0407(13) -0.0024(9) -0.0050(11) -0.0075(10)
Re1 0.03011(16) 0.03199(16) 0.03032(17) 0.00137(15) 0.00607(12) -0.00003(14)
N1 0.031(3) 0.028(3) 0.030(3) 0.002(3) 0.007(3) 0.006(2)
N2 0.028(3) 0.044(3) 0.023(4) -0.003(3) 0.003(3) 0.011(3)
N3 0.027(3) 0.023(3) 0.032(4) -0.001(2) 0.003(3) -0.001(2)
N4 0.043(4) 0.045(3) 0.045(4) 0.009(3) 0.023(3) 0.011(3)
F1 0.092(4) 0.057(3) 0.109(5) -0.009(3) 0.035(4) -0.033(3)
F2 0.226(8) 0.099(5) 0.130(6) -0.063(4) 0.124(6) -0.062(5)
F3 0.126(6) 0.113(5) 0.118(6) 0.068(5) 0.013(5) 0.024(4)

loop_
_atom_type_symbol
_atom_type_description
_atom_type_scat_dispersion_real
_atom_type_scat_dispersion_imag
_atom_type_scat_source
C C 0.0033 0.0016 'International Tables Vol C Tables 4.2.6.8 and 6.1.1.4'
H H 0.0000 0.0000 'International Tables Vol C Tables 4.2.6.8 and 6.1.1.4'
O O 0.0106 0.0060 'International Tables Vol C Tables 4.2.6.8 and 6.1.1.4'
S S 0.1246 0.1234 'International Tables Vol C Tables 4.2.6.8 and 6.1.1.4'
Re Re -1.0185 7.2310 'International Tables Vol C Tables 4.2.6.8 and 6.1.1.4'
N N 0.0061 0.0033 'International Tables Vol C Tables 4.2.6.8 and 6.1.1.4'
F F 0.0171 0.0103 'International Tables Vol C Tables 4.2.6.8 and 6.1.1.4'

loop_
_geom_angle_atom_site_label_1
_geom_angle_atom_site_label_2
_geom_angle_atom_site_label_3
_geom_angle
C2 C1 H1A 109.5
C2 C1 H1B 109.5
H1A C1 H1B 109.5
C2 C1 H1C 109.5
H1A C1 H1C 109.5
H1B C1 H1C 109.5
N1 C2 C3 121.1(7)
N1 C2 C1 120.0(6)
C3 C2 C1 118.8(7)
C4 C3 C2 121.1(7)
C4 C3 H3 119.5
C2 C3 H3 119.5
C3 C4 C5 119.2(7)
C3 C4 H4 120.4
C5 C4 H4 120.4
C6 C5 C4 117.4(7)
C6 C5 C10 119.7(7)
C4 C5 C10 122.8(7)
N1 C6 C5 122.2(7)
N1 C6 C7 118.9(6)
C5 C6 C7 118.9(6)
N2 C7 C8 121.6(7)
N2 C7 C6 118.1(6)
C8 C7 C6 120.2(7)
C11 C8 C7 117.5(7)
C11 C8 C9 123.6(8)
C7 C8 C9 118.9(7)
C10 C9 C8 121.2(7)
C10 C9 H9 119.4
C8 C9 H9 119.4
C9 C10 C5 121.0(8)
C9 C10 H10 119.5
C5 C10 H10 119.5
C12 C11 C8 120.1(8)
C12 C11 H11 120.0
C8 C11 H11 120.0
C11 C12 C13 120.5(8)
C11 C12 H12 119.7
C13 C12 H12 119.7
N2 C13 C12 122.3(8)
N2 C13 C14 119.9(7)
C12 C13 C14 117.7(7)
C13 C14 H14A 109.5
C13 C14 H14B 109.5
H14A C14 H14B 109.5
C13 C14 H14C 109.5
H14A C14 H14C 109.5
H14B C14 H14C 109.5
O1 C15 Re1 175.6(6)
O2 C16 Re1 176.2(7)
O3 C17 Re1 176.0(7)
N3 C18 C19 122.9(7)
N3 C18 H18 118.6
C19 C18 H18 118.6
C20 C19 C18 120.9(7)
C20 C19 H19 119.6
C18 C19 H19 119.6
C19 C20 C21 117.8(7)
C19 C20 C23 121.7(7)
C21 C20 C23 120.5(7)
C20 C21 C22 119.9(7)
C20 C21 H21 120.0
C22 C21 H21 120.0
N3 C22 C21 121.7(7)
N3 C22 H22 119.1
C21 C22 H22 119.1
N4 C23 C20 112.0(5)
N4 C23 H23A 109.2
C20 C23 H23A 109.2
N4 C23 H23B 109.2
C20 C23 H23B 109.2
H23A C23 H23B 107.9
N4 C24 C25 109.9(7)
N4 C24 H24A 109.7
C25 C24 H24A 109.7
N4 C24 H24B 109.7
C25 C24 H24B 109.7
H24A C24 H24B 108.2
C26 C25 C24 128.3(7)
C26 C25 S1 113.8(5)
C24 C25 S1 117.8(7)
C25 C26 C27 106.4(7)
C25 C26 H26 126.8
C27 C26 H26 126.8
C28 C27 C26 115.6(8)
C28 C27 H27 122.2
C26 C27 H27 122.2
C27 C28 S1 112.1(7)
C27 C28 H28 124.0
S1 C28 H28 124.0
N4 C29 C30 112.6(7)
N4 C29 H29A 109.1
C30 C29 H29A 109.1
N4 C29 H29B 109.1
C30 C29 H29B 109.1
H29A C29 H29B 107.8
C31 C30 C29 128.7(8)
C31 C30 S2 111.9(7)
C29 C30 S2 119.2(6)
C30 C31 C32 109.5(8)
C30 C31 H31 125.3
C32 C31 H31 125.3
C33 C32 C31 115.3(9)
C33 C32 H32 122.3
C31 C32 H32 122.3
C32 C33 S2 110.6(8)
C32 C33 H33 124.7
S2 C33 H33 124.7
F2 C34 F3 108.0(10)
F2 C34 F1 107.4(8)
F3 C34 F1 103.0(7)
F2 C34 S3 114.0(6)
F3 C34 S3 111.0(7)
F1 C34 S3 112.8(7)
C28 S1 C25 92.0(5)
C33 S2 C30 92.6(5)
O4 S3 O5 114.9(6)
O4 S3 O6 112.2(4)
O5 S3 O6 116.6(4)
O4 S3 C34 103.2(5)
O5 S3 C34 103.5(4)
O6 S3 C34 104.5(4)
C15 Re1 C17 82.1(3)
C15 Re1 C16 91.4(3)
C17 Re1 C16 90.7(3)
C15 Re1 N1 100.7(3)
C17 Re1 N1 175.9(3)
C16 Re1 N1 92.2(2)
C15 Re1 N2 175.1(2)
C17 Re1 N2 100.6(3)
C16 Re1 N2 92.5(2)
N1 Re1 N2 76.3(2)
C15 Re1 N3 90.7(3)
C17 Re1 N3 92.8(2)
C16 Re1 N3 176.0(2)
N1 Re1 N3 84.16(19)
N2 Re1 N3 85.2(2)
C2 N1 C6 118.6(6)
C2 N1 Re1 128.4(5)
C6 N1 Re1 112.9(5)
C13 N2 C7 117.7(6)
C13 N2 Re1 129.2(5)
C7 N2 Re1 112.9(4)
C18 N3 C22 116.8(6)
C18 N3 Re1 121.7(5)
C22 N3 Re1 121.3(5)
C24 N4 C29 111.3(6)
C24 N4 C23 109.9(6)
C29 N4 C23 111.4(5)

loop_
_geom_bond_atom_site_label_1
_geom_bond_atom_site_label_2
_geom_bond_distance
C1 C2 1.486(10)
C1 H1A 0.9800
C1 H1B 0.9800
C1 H1C 0.9800
C2 N1 1.343(8)
C2 C3 1.399(9)
C3 C4 1.348(10)
C3 H3 0.9500
C4 C5 1.425(10)
C4 H4 0.9500
C5 C6 1.399(9)
C5 C10 1.428(10)
C6 N1 1.375(8)
C6 C7 1.415(9)
C7 N2 1.386(8)
C7 C8 1.403(9)
C8 C11 1.402(11)
C8 C9 1.426(10)
C9 C10 1.321(10)
C9 H9 0.9500
C10 H10 0.9500
C11 C12 1.337(11)
C11 H11 0.9500
C12 C13 1.384(11)
C12 H12 0.9500
C13 N2 1.335(9)
C13 C14 1.525(12)
C14 H14A 0.9800
C14 H14B 0.9800
C14 H14C 0.9800
C15 O1 1.156(8)
C15 Re1 1.906(8)
C16 O2 1.136(8)
C16 Re1 1.932(8)
C17 O3 1.145(8)
C17 Re1 1.920(8)
C18 N3 1.346(8)
C18 C19 1.369(9)
C18 H18 0.9500
C19 C20 1.360(9)
C19 H19 0.9500
C20 C21 1.374(9)
C20 C23 1.530(9)
C21 C22 1.397(9)
C21 H21 0.9500
C22 N3 1.362(9)
C22 H22 0.9500
C23 N4 1.481(8)
C23 H23A 0.9900
C23 H23B 0.9900
C24 N4 1.473(10)
C24 C25 1.525(10)
C24 H24A 0.9900
C24 H24B 0.9900
C25 C26 1.399(10)
C25 S1 1.718(8)
C26 C27 1.470(10)
C26 H26 0.9500
C27 C28 1.337(12)
C27 H27 0.9500
C28 S1 1.686(9)
C28 H28 0.9500
C29 N4 1.478(8)
C29 C30 1.485(11)
C29 H29A 0.9900
C29 H29B 0.9900
C30 C31 1.409(10)
C30 S2 1.719(9)
C31 C32 1.416(12)
C31 H31 0.9500
C32 C33 1.372(13)
C32 H32 0.9500
C33 S2 1.704(10)
C33 H33 0.9500
C34 F2 1.271(9)
C34 F3 1.310(10)
C34 F1 1.314(10)
C34 S3 1.802(9)
O4 S3 1.400(6)
O5 S3 1.403(6)
O6 S3 1.421(5)
Re1 N1 2.210(5)
Re1 N2 2.211(6)
Re1 N3 2.216(5)
